data_1502176
loop_
_publ_author_name
'Hachiya, Makoto'
'Ito, Mikinao'
'Matsuo, Tsukasa'
'Hashizume, Daisuke'
'Fueno, Hiroyuki'
'Tanaka, Kazuyoshi'
'Tamao, Kohei'

_publ_section_title
;
 Air- and moisture-stable p-monothiobenzoquinones incorporated in an
 octaalkyl-s-hydrindacene skeleton.
;
_journal_issue 10
_journal_name_full 'Organic letters'
_journal_page_first 2666
_journal_page_last 2669
_journal_paper_doi 10.1021/ol200768b
_journal_volume 13
_journal_year 2011
_chemical_formula_moiety 'C20 H30 O S'
_chemical_formula_sum 'C20 H30 O S'
_chemical_formula_weight 318.50
_chemical_name_systematic
; 
 ? 
;
_space_group_IT_number 2
_symmetry_cell_setting triclinic
_symmetry_space_group_name_Hall '-P 1'
_symmetry_space_group_name_H-M 'P -1'
_atom_sites_solution_hydrogens difmap
_atom_sites_solution_primary direct
_atom_sites_solution_secondary difmap
_audit_creation_method SHELXL-97
_cell_angle_alpha 102.265(5)
_cell_angle_beta 94.527(5)
_cell_angle_gamma 97.214(4)
_cell_formula_units_Z 2
_cell_length_a 5.9123(18)
_cell_length_b 9.604(3)
_cell_length_c 16.264(5)
_cell_measurement_reflns_used 2105
_cell_measurement_temperature 173
_cell_measurement_theta_max 27.4584
_cell_measurement_theta_min 3.4943
_cell_volume 889.9(5)
_computing_cell_refinement 'CrystalClear (Rigaku Inc., 2008)'
_computing_data_collection 'CrystalClear (Rigaku Inc., 2008)'
_computing_data_reduction 'CrystalClear (Rigaku Inc., 2008)'
_computing_molecular_graphics SV
_computing_publication_material 'SHELXL-97 (Sheldrick, 2008)'
_computing_structure_refinement 'SHELXL-97 (Sheldrick, 2008)'
_computing_structure_solution 'SHELXS-97 (Sheldrick, 2008)'
_diffrn_ambient_temperature 173
_diffrn_detector_area_resol_mean 7.31
_diffrn_measured_fraction_theta_full 0.994
_diffrn_measured_fraction_theta_max 0.994
_diffrn_measurement_device_type 'Rigaku AFC-10 with Saturn724+'
_diffrn_measurement_method \w-scan
_diffrn_radiation_monochromator graphite
_diffrn_radiation_source 'fine-focus rotating anode'
_diffrn_radiation_type MoK\a
_diffrn_radiation_wavelength 0.71073
_diffrn_reflns_av_R_equivalents 0.0306
_diffrn_reflns_av_sigmaI/netI 0.0449
_diffrn_reflns_limit_h_max 7
_diffrn_reflns_limit_h_min -7
_diffrn_reflns_limit_k_max 12
_diffrn_reflns_limit_k_min -12
_diffrn_reflns_limit_l_max 21
_diffrn_reflns_limit_l_min -21
_diffrn_reflns_number 10943
_diffrn_reflns_theta_full 27.48
_diffrn_reflns_theta_max 27.48
_diffrn_reflns_theta_min 3.49
_diffrn_standards_number 0
_exptl_absorpt_coefficient_mu 0.183
_exptl_absorpt_correction_T_max 0.9909
_exptl_absorpt_correction_T_min 0.8843
_exptl_absorpt_correction_type multi-scan
_exptl_absorpt_process_details abscor
_exptl_crystal_colour colourless
_exptl_crystal_density_diffrn 1.189
_exptl_crystal_density_method 'not measured'
_exptl_crystal_description needle
_exptl_crystal_F_000 348
_exptl_crystal_size_max 0.40
_exptl_crystal_size_mid 0.05
_exptl_crystal_size_min 0.05
_refine_diff_density_max 0.353
_refine_diff_density_min -0.294
_refine_diff_density_rms 0.055
_refine_ls_extinction_method none
_refine_ls_goodness_of_fit_ref 1.050
_refine_ls_hydrogen_treatment mixed
_refine_ls_matrix_type full
_refine_ls_number_parameters 225
_refine_ls_number_reflns 4060
_refine_ls_number_restraints 16
_refine_ls_restrained_S_all 1.050
_refine_ls_R_factor_all 0.0665
_refine_ls_R_factor_gt 0.0464
_refine_ls_shift/su_max 0.001
_refine_ls_shift/su_mean 0.000
_refine_ls_structure_factor_coef Fsqd
_refine_ls_weighting_details 'calc w=1/[\s^2^(Fo^2^)+(0.0769P)^2^] where P=(Fo^2^+2Fc^2^)/3'
_refine_ls_weighting_scheme calc
_refine_ls_wR_factor_gt 0.1197
_refine_ls_wR_factor_ref 0.1341
_reflns_number_gt 2811
_reflns_number_total 4060
_reflns_threshold_expression I>2\s(I)
_cod_data_source_file ol200768b_si_002.cif
_cod_data_source_block HSMindOH
_cod_depositor_comments
;
The following automatic conversions were performed:
'__computing_structure_solution' tag replaced with
'_computing_structure_solution'.

Automatic conversion script
Id: cif_correct_tags 1440 2010-10-19 06:21:57Z saulius 
;
_cod_original_cell_volume 890.0(5)
_cod_database_code 1502176

loop_
_symmetry_equiv_pos_as_xyz
'x, y, z'
'-x, -y, -z'

loop_
_atom_site_label
_atom_site_type_symbol
_atom_site_fract_x
_atom_site_fract_y
_atom_site_fract_z
_atom_site_U_iso_or_equiv
_atom_site_adp_type
_atom_site_occupancy
_atom_site_symmetry_multiplicity
_atom_site_calc_flag
_atom_site_refinement_flags
_atom_site_disorder_assembly
_atom_site_disorder_group
S1 S 0.28746(9) 0.62714(5) 0.44559(3) 0.03242(16) Uani 1 1 d . . .
H1A H 0.424(4) 0.554(2) 0.4725(14) 0.049 Uiso 1 1 d . . .
O1 O 0.3844(2) 0.49321(13) 0.07446(7) 0.0269(3) Uani 1 1 d . A .
H1B H 0.444(4) 0.552(2) 0.0608(14) 0.040 Uiso 1 1 d . . .
C1 C 0.3220(3) 0.58490(17) 0.33536(10) 0.0194(3) Uani 1 1 d . . .
C2 C 0.4622(3) 0.68175(16) 0.30086(10) 0.0199(3) Uani 1 1 d D A .
C3 C 0.5977(3) 0.82924(17) 0.34520(10) 0.0223(4) Uani 1 1 d D . .
C4A C 0.7542(4) 0.8618(3) 0.27699(10) 0.0266(7) Uani 0.838(7) 1 d PD A 1
H4A1 H 0.7688 0.9655 0.2765 0.032 Uiso 0.838(7) 1 calc PR A 1
H4A2 H 0.9092 0.8382 0.2903 0.032 Uiso 0.838(7) 1 calc PR A 1
C4B C 0.663(3) 0.8940(4) 0.2689(3) 0.0266(7) Uani 0.162(7) 1 d PD A 2
H4B1 H 0.8211 0.9469 0.2812 0.032 Uiso 0.162(7) 1 calc PR A 2
H4B2 H 0.5574 0.9625 0.2590 0.032 Uiso 0.162(7) 1 calc PR A 2
C5 C 0.6463(3) 0.76971(16) 0.18893(9) 0.0221(4) Uani 1 1 d D . .
C6 C 0.4885(3) 0.65102(16) 0.21432(10) 0.0189(3) Uani 1 1 d D A .
C7 C 0.3728(3) 0.52539(17) 0.16138(10) 0.0183(3) Uani 1 1 d . . .
C8 C 0.2372(3) 0.42636(16) 0.19491(10) 0.0190(3) Uani 1 1 d D A .
C9 C 0.1008(3) 0.28325(17) 0.14618(10) 0.0227(4) Uani 1 1 d D . .
C10A C 0.0242(5) 0.21502(18) 0.21968(10) 0.0269(6) Uani 0.925(7) 1 d PD A 3
H10A H 0.1224 0.1420 0.2283 0.032 Uiso 0.925(7) 1 calc PR A 3
H10B H -0.1364 0.1666 0.2054 0.032 Uiso 0.925(7) 1 calc PR A 3
C10B C -0.062(2) 0.250(2) 0.2122(2) 0.0269(6) Uani 0.075(7) 1 d PD A 4
H10C H -0.2138 0.2782 0.1988 0.032 Uiso 0.075(7) 1 calc PR A 4
H10D H -0.0844 0.1452 0.2102 0.032 Uiso 0.075(7) 1 calc PR A 4
C11 C 0.0440(3) 0.33473(16) 0.30206(9) 0.0224(4) Uani 1 1 d D . .
C12 C 0.2104(3) 0.45551(16) 0.28137(10) 0.0186(3) Uani 1 1 d D A .
C13 C 0.7603(4) 0.8294(2) 0.42297(13) 0.0389(5) Uani 1 1 d . A .
H13A H 0.8491 0.7494 0.4099 0.058 Uiso 1 1 calc R . .
H13B H 0.6713 0.8181 0.4701 0.058 Uiso 1 1 calc R . .
H13C H 0.8650 0.9206 0.4388 0.058 Uiso 1 1 calc R . .
C14 C 0.4364(4) 0.93988(19) 0.36863(15) 0.0403(5) Uani 1 1 d . A .
H14A H 0.3343 0.9410 0.3184 0.061 Uiso 1 1 calc R . .
H14B H 0.5264 1.0355 0.3903 0.061 Uiso 1 1 calc R . .
H14C H 0.3448 0.9143 0.4123 0.061 Uiso 1 1 calc R . .
C15 C 0.8458(3) 0.7160(2) 0.14287(14) 0.0381(5) Uani 1 1 d . A .
H15A H 0.9230 0.6566 0.1750 0.057 Uiso 1 1 calc R . .
H15B H 0.9552 0.7986 0.1380 0.057 Uiso 1 1 calc R . .
H15C H 0.7870 0.6584 0.0862 0.057 Uiso 1 1 calc R . .
C16 C 0.5129(3) 0.8516(2) 0.13544(13) 0.0368(5) Uani 1 1 d . A .
H16A H 0.3922 0.8917 0.1668 0.055 Uiso 1 1 calc R . .
H16B H 0.4435 0.7857 0.0824 0.055 Uiso 1 1 calc R . .
H16C H 0.6176 0.9300 0.1228 0.055 Uiso 1 1 calc R . .
C17 C 0.2487(4) 0.1853(2) 0.09432(13) 0.0356(5) Uani 1 1 d . A .
H17A H 0.3848 0.1772 0.1305 0.053 Uiso 1 1 calc R . .
H17B H 0.2962 0.2264 0.0471 0.053 Uiso 1 1 calc R . .
H17C H 0.1596 0.0895 0.0722 0.053 Uiso 1 1 calc R . .
C18 C -0.1005(3) 0.3063(2) 0.08811(13) 0.0347(5) Uani 1 1 d . A .
H18A H -0.2019 0.3624 0.1220 0.052 Uiso 1 1 calc R . .
H18B H -0.1863 0.2127 0.0584 0.052 Uiso 1 1 calc R . .
H18C H -0.0425 0.3586 0.0467 0.052 Uiso 1 1 calc R . .
C19 C 0.1349(3) 0.2725(2) 0.37562(12) 0.0305(4) Uani 1 1 d . A .
H19A H 0.2942 0.2572 0.3698 0.046 Uiso 1 1 calc R . .
H19B H 0.0406 0.1805 0.3746 0.046 Uiso 1 1 calc R . .
H19C H 0.1279 0.3402 0.4294 0.046 Uiso 1 1 calc R . .
C20 C -0.1870(3) 0.3839(2) 0.31962(13) 0.0348(5) Uani 1 1 d . A .
H20A H -0.2478 0.4207 0.2719 0.052 Uiso 1 1 calc R . .
H20B H -0.1666 0.4602 0.3714 0.052 Uiso 1 1 calc R . .
H20C H -0.2948 0.3022 0.3268 0.052 Uiso 1 1 calc R . .

loop_
_atom_site_aniso_label
_atom_site_aniso_U_11
_atom_site_aniso_U_22
_atom_site_aniso_U_33
_atom_site_aniso_U_23
_atom_site_aniso_U_13
_atom_site_aniso_U_12
S1 0.0434(3) 0.0342(3) 0.0185(2) 0.00377(18) 0.00829(19) 0.0020(2)
O1 0.0379(7) 0.0237(7) 0.0162(6) 0.0048(5) 0.0053(5) -0.0086(5)
C1 0.0214(8) 0.0216(8) 0.0153(8) 0.0039(6) 0.0032(6) 0.0032(6)
C2 0.0210(8) 0.0182(8) 0.0191(8) 0.0036(6) -0.0002(6) 0.0004(6)
C3 0.0245(9) 0.0191(8) 0.0208(8) 0.0019(6) 0.0002(7) -0.0013(7)
C4A 0.0252(14) 0.0268(12) 0.0242(10) 0.0047(8) -0.0006(9) -0.0060(10)
C4B 0.0252(14) 0.0268(12) 0.0242(10) 0.0047(8) -0.0006(9) -0.0060(10)
C5 0.0240(8) 0.0201(8) 0.0205(8) 0.0052(6) 0.0023(7) -0.0045(7)
C6 0.0201(8) 0.0180(8) 0.0187(8) 0.0051(6) 0.0019(6) 0.0015(6)
C7 0.0201(8) 0.0195(8) 0.0152(8) 0.0039(6) 0.0012(6) 0.0025(6)
C8 0.0189(8) 0.0178(8) 0.0194(8) 0.0047(6) -0.0008(6) 0.0003(6)
C9 0.0261(9) 0.0195(8) 0.0202(8) 0.0046(6) -0.0007(7) -0.0036(7)
C10A 0.0310(13) 0.0212(10) 0.0273(10) 0.0083(7) 0.0019(8) -0.0045(9)
C10B 0.0310(13) 0.0212(10) 0.0273(10) 0.0083(7) 0.0019(8) -0.0045(9)
C11 0.0233(8) 0.0223(9) 0.0222(8) 0.0084(7) 0.0037(7) -0.0011(7)
C12 0.0178(8) 0.0188(8) 0.0199(8) 0.0065(6) 0.0021(6) 0.0021(6)
C13 0.0341(11) 0.0373(11) 0.0395(12) 0.0063(9) -0.0115(9) -0.0030(9)
C14 0.0370(11) 0.0208(10) 0.0592(14) 0.0010(9) 0.0021(10) 0.0048(8)
C15 0.0279(10) 0.0370(11) 0.0492(13) 0.0118(9) 0.0104(9) -0.0031(8)
C16 0.0359(11) 0.0300(10) 0.0465(12) 0.0200(9) -0.0020(9) -0.0039(8)
C17 0.0413(11) 0.0231(10) 0.0391(11) 0.0017(8) 0.0066(9) 0.0004(8)
C18 0.0301(10) 0.0344(11) 0.0345(11) 0.0079(8) -0.0076(8) -0.0073(8)
C19 0.0340(10) 0.0273(9) 0.0333(10) 0.0158(8) 0.0027(8) 0.0010(8)
C20 0.0238(9) 0.0369(11) 0.0466(12) 0.0152(9) 0.0092(9) 0.0017(8)

loop_
_atom_type_symbol
_atom_type_description
_atom_type_scat_dispersion_real
_atom_type_scat_dispersion_imag
_atom_type_scat_source
C C 0.0033 0.0016 'International Tables Vol C Tables 4.2.6.8 and 6.1.1.4'
H H 0.0000 0.0000 'International Tables Vol C Tables 4.2.6.8 and 6.1.1.4'
O O 0.0106 0.0060 'International Tables Vol C Tables 4.2.6.8 and 6.1.1.4'
S S 0.1246 0.1234 'International Tables Vol C Tables 4.2.6.8 and 6.1.1.4'

loop_
_geom_angle_atom_site_label_1
_geom_angle_atom_site_label_2
_geom_angle_atom_site_label_3
_geom_angle
C1 S1 H1A 100.4(10)
C7 O1 H1B 111.9(19)
C2 C1 C12 118.69(14)
C2 C1 S1 119.88(12)
C12 C1 S1 121.42(12)
C6 C2 C1 120.53(14)
C6 C2 C3 110.62(13)
C1 C2 C3 128.82(14)
C14 C3 C13 109.61(15)
C14 C3 C2 110.82(14)
C13 C3 C2 115.17(14)
C14 C3 C4B 90.8(5)
C13 C3 C4B 125.6(6)
C2 C3 C4B 102.1(2)
C14 C3 C4A 113.47(18)
C13 C3 C4A 105.69(17)
C2 C3 C4A 101.89(13)
C4B C3 C4A 25.0(5)
C5 C4A C3 108.92(14)
C5 C4A H4A1 109.9
C3 C4A H4A1 109.9
C5 C4A H4A2 109.9
C3 C4A H4A2 109.9
C3 C4B C5 108.96(19)
C3 C4B H4B1 109.9
C5 C4B H4B1 109.9
C3 C4B H4B2 109.9
C5 C4B H4B2 109.9
H4B1 C4B H4B2 108.3
C6 C5 C16 111.59(14)
C6 C5 C15 113.76(14)
C16 C5 C15 109.66(15)
C6 C5 C4A 101.26(13)
C16 C5 C4A 114.13(18)
C15 C5 C4A 106.19(16)
C6 C5 C4B 101.1(2)
C16 C5 C4B 91.7(5)
C15 C5 C4B 126.8(6)
C4A C5 C4B 25.0(5)
C7 C6 C2 120.30(14)
C7 C6 C5 126.99(14)
C2 C6 C5 112.70(13)
C6 C7 O1 122.52(14)
C6 C7 C8 119.91(15)
O1 C7 C8 117.56(14)
C7 C8 C12 120.29(14)
C7 C8 C9 126.71(14)
C12 C8 C9 112.98(13)
C8 C9 C18 111.33(14)
C8 C9 C17 112.90(14)
C18 C9 C17 109.48(15)
C8 C9 C10A 101.23(12)
C18 C9 C10A 113.07(16)
C17 C9 C10A 108.66(15)
C8 C9 C10B 100.6(4)
C18 C9 C10B 91.0(7)
C17 C9 C10B 129.2(9)
C10A C9 C10B 24.6(9)
C9 C10A C11 109.40(13)
C9 C10A H10A 109.8
C11 C10A H10A 109.8
C9 C10A H10B 109.8
C11 C10A H10B 109.8
C11 C10B C9 109.3(2)
C11 C10B H10C 109.8
C9 C10B H10C 109.8
C11 C10B H10D 109.8
C9 C10B H10D 109.8
C20 C11 C12 111.16(13)
C20 C11 C19 109.29(14)
C12 C11 C19 114.74(14)
C20 C11 C10B 89.8(7)
C12 C11 C10B 101.6(4)
C19 C11 C10B 127.3(9)
C20 C11 C10A 112.08(16)
C12 C11 C10A 101.84(12)
C19 C11 C10A 107.54(15)
C10B C11 C10A 24.6(9)
C8 C12 C1 120.22(14)
C8 C12 C11 110.57(13)
C1 C12 C11 129.15(14)
C3 C13 H13A 109.5
C3 C13 H13B 109.5
H13A C13 H13B 109.5
C3 C13 H13C 109.5
H13A C13 H13C 109.5
H13B C13 H13C 109.5
C3 C14 H14A 109.5
C3 C14 H14B 109.5
H14A C14 H14B 109.5
C3 C14 H14C 109.5
H14A C14 H14C 109.5
H14B C14 H14C 109.5
C5 C15 H15A 109.5
C5 C15 H15B 109.5
H15A C15 H15B 109.5
C5 C15 H15C 109.5
H15A C15 H15C 109.5
H15B C15 H15C 109.5
C5 C16 H16A 109.5
C5 C16 H16B 109.5
H16A C16 H16B 109.5
C5 C16 H16C 109.5
H16A C16 H16C 109.5
H16B C16 H16C 109.5
C9 C17 H17A 109.5
C9 C17 H17B 109.5
H17A C17 H17B 109.5
C9 C17 H17C 109.5
H17A C17 H17C 109.5
H17B C17 H17C 109.5
C9 C18 H18A 109.5
C9 C18 H18B 109.5
H18A C18 H18B 109.5
C9 C18 H18C 109.5
H18A C18 H18C 109.5
H18B C18 H18C 109.5
C11 C19 H19A 109.5
C11 C19 H19B 109.5
H19A C19 H19B 109.5
C11 C19 H19C 109.5
H19A C19 H19C 109.5
H19B C19 H19C 109.5
C11 C20 H20A 109.5
C11 C20 H20B 109.5
H20A C20 H20B 109.5
C11 C20 H20C 109.5
H20A C20 H20C 109.5
H20B C20 H20C 109.5

loop_
_geom_bond_atom_site_label_1
_geom_bond_atom_site_label_2
_geom_bond_distance
S1 C1 1.7861(17)
S1 H1A 1.24(2)
O1 C7 1.3906(19)
O1 H1B 0.71(2)
C1 C2 1.403(2)
C1 C12 1.411(2)
C2 C6 1.401(2)
C2 C3 1.536(2)
C3 C14 1.524(3)
C3 C13 1.527(3)
C3 C4B 1.555(2)
C3 C4A 1.5562(17)
C4A C5 1.5547(16)
C4A H4A1 0.9900
C4A H4A2 0.9900
C4B C5 1.555(2)
C4B H4B1 0.9900
C4B H4B2 0.9900
C5 C6 1.528(2)
C5 C16 1.528(2)
C5 C15 1.532(3)
C6 C7 1.387(2)
C7 C8 1.394(2)
C8 C12 1.400(2)
C8 C9 1.525(2)
C9 C18 1.528(3)
C9 C17 1.532(3)
C9 C10A 1.5515(16)
C9 C10B 1.555(2)
C10A C11 1.5549(16)
C10A H10A 0.9900
C10A H10B 0.9900
C10B C11 1.554(2)
C10B H10C 0.9900
C10B H10D 0.9900
C11 C20 1.528(2)
C11 C12 1.536(2)
C11 C19 1.536(2)
C13 H13A 0.9800
C13 H13B 0.9800
C13 H13C 0.9800
C14 H14A 0.9800
C14 H14B 0.9800
C14 H14C 0.9800
C15 H15A 0.9800
C15 H15B 0.9800
C15 H15C 0.9800
C16 H16A 0.9800
C16 H16B 0.9800
C16 H16C 0.9800
C17 H17A 0.9800
C17 H17B 0.9800
C17 H17C 0.9800
C18 H18A 0.9800
C18 H18B 0.9800
C18 H18C 0.9800
C19 H19A 0.9800
C19 H19B 0.9800
C19 H19C 0.9800
C20 H20A 0.9800
C20 H20B 0.9800
C20 H20C 0.9800

loop_
_geom_torsion_atom_site_label_1
_geom_torsion_atom_site_label_2
_geom_torsion_atom_site_label_3
_geom_torsion_atom_site_label_4
_geom_torsion
C12 C1 C2 C6 0.7(2)
S1 C1 C2 C6 -179.12(12)
C12 C1 C2 C3 178.88(15)
S1 C1 C2 C3 -1.0(2)
C6 C2 C3 C14 107.32(17)
C1 C2 C3 C14 -71.0(2)
C6 C2 C3 C13 -127.56(16)
C1 C2 C3 C13 54.1(2)
C6 C2 C3 C4B 11.8(6)
C1 C2 C3 C4B -166.5(6)
C6 C2 C3 C4A -13.7(2)
C1 C2 C3 C4A 168.0(2)
C14 C3 C4A C5 -98.0(2)
C13 C3 C4A C5 141.9(2)
C2 C3 C4A C5 21.2(2)
C4B C3 C4A C5 -72.0(4)
C14 C3 C4B C5 -131.8(9)
C13 C3 C4B C5 113.2(7)
C2 C3 C4B C5 -20.3(10)
C4A C3 C4B C5 71.9(5)
C3 C4A C5 C6 -20.4(2)
C3 C4A C5 C16 99.6(2)
C3 C4A C5 C15 -139.4(2)
C3 C4A C5 C4B 71.8(4)
C3 C4B C5 C6 20.8(10)
C3 C4B C5 C16 133.2(9)
C3 C4B C5 C15 -110.6(7)
C3 C4B C5 C4A -72.0(5)
C1 C2 C6 C7 1.1(2)
C3 C2 C6 C7 -177.37(14)
C1 C2 C6 C5 179.66(14)
C3 C2 C6 C5 1.18(19)
C16 C5 C6 C7 68.5(2)
C15 C5 C6 C7 -56.2(2)
C4A C5 C6 C7 -169.67(19)
C4B C5 C6 C7 164.9(6)
C16 C5 C6 C2 -109.91(16)
C15 C5 C6 C2 125.37(16)
C4A C5 C6 C2 11.9(2)
C4B C5 C6 C2 -13.6(6)
C2 C6 C7 O1 176.84(14)
C5 C6 C7 O1 -1.5(3)
C2 C6 C7 C8 -2.6(2)
C5 C6 C7 C8 179.06(15)
C6 C7 C8 C12 2.3(2)
O1 C7 C8 C12 -177.17(14)
C6 C7 C8 C9 -179.49(15)
O1 C7 C8 C9 1.0(2)
C7 C8 C9 C18 -68.7(2)
C12 C8 C9 C18 109.66(16)
C7 C8 C9 C17 54.9(2)
C12 C8 C9 C17 -126.73(15)
C7 C8 C9 C10A 170.92(18)
C12 C8 C9 C10A -10.76(19)
C7 C8 C9 C10B -164.0(9)
C12 C8 C9 C10B 14.3(9)
C8 C9 C10A C11 18.9(2)
C18 C9 C10A C11 -100.3(2)
C17 C9 C10A C11 137.92(18)
C10B C9 C10A C11 -72.1(7)
C8 C9 C10B C11 -21.8(15)
C18 C9 C10B C11 -133.7(14)
C17 C9 C10B C11 109.8(11)
C10A C9 C10B C11 72.0(8)
C9 C10B C11 C20 132.9(14)
C9 C10B C11 C12 21.3(16)
C9 C10B C11 C19 -112.7(11)
C9 C10B C11 C10A -71.8(8)
C9 C10A C11 C20 99.11(19)
C9 C10A C11 C12 -19.8(2)
C9 C10A C11 C19 -140.75(18)
C9 C10A C11 C10B 72.3(7)
C7 C8 C12 C1 -0.5(2)
C9 C8 C12 C1 -178.92(14)
C7 C8 C12 C11 176.99(14)
C9 C8 C12 C11 -1.45(19)
C2 C1 C12 C8 -1.0(2)
S1 C1 C12 C8 178.81(12)
C2 C1 C12 C11 -177.96(15)
S1 C1 C12 C11 1.9(2)
C20 C11 C12 C8 -106.58(16)
C19 C11 C12 C8 128.79(15)
C10B C11 C12 C8 -12.2(9)
C10A C11 C12 C8 12.96(19)
C20 C11 C12 C1 70.6(2)
C19 C11 C12 C1 -54.0(2)
C10B C11 C12 C1 165.0(10)
C10A C11 C12 C1 -169.86(18)
